data_4319921
loop_
_publ_author_name
'Vivian Wing-Wah Yam'
'Chi-Ho Lam'
'Wendy Kit-Mai Fung'
'Kung-Kai Cheung'

_publ_section_title
;
 Syntheses, Photophysics, and Photochemistry of Trinuclear Copper(I)
 Thiolate and Hexanuclear Copper(I) Selenolate Complexes: X-ray Crystal
 Structures of [Cu6(\m-dppm)4(\m3-SePh)4](BF4)2 and
 [Cu6{\m-(Ph2P)2NH}4(\m3-SePh)4](BF4)2
;
_journal_name_full 'Inorganic Chemistry'
_journal_page_first 3435
_journal_page_last 3442
_journal_paper_doi 10.1021/ic0012322
_journal_volume 40
_journal_year 2001
_chemical_formula_moiety '(C124 H108 P8 Se4 Cu6)2+ 2(BF4)-'
_chemical_formula_sum 'C124 H108 B2 Cu6 F8 P8 Se4'
_chemical_formula_weight 2716.73
_space_group_IT_number 82
_symmetry_cell_setting tetragonal
_symmetry_Int_Tables_number 82
_symmetry_space_group_name_Hall 'I -4'
_symmetry_space_group_name_H-M 'I -4'
_audit_creation_date 'Fri Mar 24 10:30:50 2000'
_audit_creation_method 'from TEXRAY.INF file'
_cell_angle_alpha 90
_cell_angle_beta 90
_cell_angle_gamma 90
_cell_formula_units_Z 2
_cell_length_a 16.071(3)
_cell_length_b 16.071(3)
_cell_length_c 24.844(3)
_cell_measurement_reflns_used 0
_cell_measurement_temperature 301.2
_cell_measurement_theta_max 0.0
_cell_measurement_theta_min 0.0
_cell_volume 6416.6(19)
_computing_cell_refinement 'MAR Data Collection Software & DENZO'
_computing_data_collection 'MAR Data Collection Software & DENZO'
_computing_data_reduction teXsan
_computing_publication_material teXsan
_computing_structure_refinement teXsan
_computing_structure_solution SIR92
_diffrn_ambient_temperature 301.2
_diffrn_measurement_device 'MAR IPDS'
_diffrn_measurement_method oscillation
_diffrn_orient_matrix_UB_11 0.00000
_diffrn_orient_matrix_UB_12 0.00000
_diffrn_orient_matrix_UB_13 0.00000
_diffrn_orient_matrix_UB_21 0.00000
_diffrn_orient_matrix_UB_22 0.00000
_diffrn_orient_matrix_UB_23 0.00000
_diffrn_orient_matrix_UB_31 0.00000
_diffrn_orient_matrix_UB_32 0.00000
_diffrn_orient_matrix_UB_33 0.00000
_diffrn_radiation_detector 'imaging plate'
_diffrn_radiation_monochromator graphite
_diffrn_radiation_source 'X-ray tube'
_diffrn_radiation_type MoKalpha
_diffrn_radiation_wavelength 0.7107
_diffrn_reflns_av_R_equivalents 0.00
_diffrn_reflns_limit_h_max 19
_diffrn_reflns_limit_h_min 0
_diffrn_reflns_limit_k_max 13
_diffrn_reflns_limit_k_min -13
_diffrn_reflns_limit_l_max 28
_diffrn_reflns_limit_l_min 0
_diffrn_reflns_number 2967
_diffrn_reflns_theta_max 25.41
_diffrn_standards_decay_% 0.00
_diffrn_standards_interval_count 0
_diffrn_standards_number 0
_exptl_absorpt_coefficient_mu 2.267
_exptl_absorpt_correction_type none
_exptl_crystal_colour yellow
_exptl_crystal_density_diffrn 1.406
_exptl_crystal_density_meas 0.000
_exptl_crystal_description prism
_exptl_crystal_F_000 2728.00
_exptl_crystal_size_max 0.200
_exptl_crystal_size_mid 0.150
_exptl_crystal_size_min 0.070
_refine_diff_density_max 0.67
_refine_diff_density_min -0.43
_refine_ls_extinction_coef 0.23762
_refine_ls_extinction_method Zachariasen_type_2_Gaussian_isotropic
_refine_ls_goodness_of_fit_obs 2.500
_refine_ls_hydrogen_treatment noref
_refine_ls_matrix_type full
_refine_ls_number_parameters 331
_refine_ls_number_reflns 2414
_refine_ls_number_restraints 0
_refine_ls_R_factor_obs 0.0553
_refine_ls_shift/esd_max 0.3640
_refine_ls_structure_factor_coef F
_refine_ls_weighting_scheme sigma
_refine_ls_wR_factor_obs 0.0736
_reflns_number_observed 2414
_reflns_number_total 2967
_reflns_observed_criterion 3.00
_cod_data_source_file ic0012322_1.cif
_cod_data_source_block ip568_complex_12_21_09_1998
_cod_depositor_comments
;
The following automatic conversions were performed:

'_atom_site_thermal_displace_type' tag value 'Uij' was replaced with
'Uani' value 67 times.

Automatic conversion script
Id: cif_fix_values 1646 2011-03-28 12:23:43Z adriana 
;
_cod_original_cell_volume 6416(1)
_cod_original_sg_symbol_H-M 'I -4 '
_cod_original_formula_sum 'C124 H108 B2 Cu6 F8 P8 Se4 '
_cod_database_code 4319921

loop_
_symmetry_equiv_pos_as_xyz
'   +x,   +y,   +z'
1/2+x,1/2+y,1/2+z
'   -x,   -y,   +z'
1/2-x,1/2-y,1/2+z
'   +y,   -x,   -z'
1/2+y,1/2-x,1/2-z
'   -y,   +x,   -z'
1/2-y,1/2+x,1/2-z

loop_
_atom_site_aniso_label
_atom_site_aniso_U_11
_atom_site_aniso_U_22
_atom_site_aniso_U_33
_atom_site_aniso_U_12
_atom_site_aniso_U_13
_atom_site_aniso_U_23
Se(1) 0.0510(6) 0.0638(6) 0.0653(6) -0.0027(4) -0.0051(5) 0.0072(5)
Cu(1) 0.061(1) 0.0509(9) 0.061(1) -0.0020(8) 0.0000 0.0000
Cu(2) 0.0569(8) 0.0773(9) 0.0666(8) 0.0069(6) -0.0067(7) 0.0035(7)
P(1) 0.051(1) 0.065(2) 0.062(2) -0.002(1) -0.006(1) 0.004(1)
P(2) 0.047(2) 0.096(2) 0.067(2) 0.002(1) -0.006(1) 0.007(2)
C(1) 0.056(7) 0.11(1) 0.076(8) 0.000(7) -0.005(6) 0.014(8)
C(2) 0.080(10) 0.14(1) 0.10(1) 0.007(9) 0.020(9) 0.03(1)
C(3) 0.07(1) 0.22(3) 0.12(2) -0.01(1) 0.02(1) 0.01(2)
C(4) 0.06(1) 0.23(4) 0.20(3) 0.01(2) 0.02(2) 0.02(3)
C(5) 0.16(2) 0.21(3) 0.20(3) -0.12(2) -0.11(2) 0.12(2)
C(6) 0.09(1) 0.12(1) 0.08(1) -0.034(10) -0.014(8) 0.005(8)
C(7) 0.053(6) 0.093(9) 0.068(7) 0.008(5) -0.011(5) 0.007(6)
C(8) 0.064(7) 0.075(8) 0.078(9) 0.002(5) -0.015(6) 0.016(6)
C(9) 0.085(9) 0.09(1) 0.081(9) 0.007(7) -0.008(7) 0.005(8)
C(10) 0.08(1) 0.12(1) 0.13(2) -0.013(9) 0.006(10) 0.04(1)
C(11) 0.10(1) 0.10(1) 0.19(3) -0.03(1) -0.02(1) 0.05(2)
C(12) 0.12(2) 0.20(3) 0.09(1) -0.01(2) 0.01(1) 0.03(1)
C(13) 0.09(1) 0.14(1) 0.069(9) -0.001(9) 0.014(8) 0.011(9)
C(14) 0.064(7) 0.080(8) 0.069(8) -0.010(6) -0.006(6) -0.008(6)
C(15) 0.10(1) 0.11(1) 0.11(1) 0.012(9) -0.042(10) -0.024(10)
C(16) 0.20(3) 0.15(2) 0.20(3) -0.07(2) -0.11(2) -0.03(2)
C(17) 0.16(2) 0.13(2) 0.17(2) -0.04(2) -0.06(2) -0.05(2)
C(18) 0.09(1) 0.078(10) 0.19(2) -0.017(8) 0.00(1) -0.02(1)
C(19) 0.081(8) 0.073(8) 0.088(9) -0.010(6) -0.008(7) -0.005(7)
C(20) 0.083(9) 0.12(1) 0.080(10) -0.050(9) -0.005(7) 0.006(9)
C(21) 0.09(1) 0.10(1) 0.17(2) -0.011(9) 0.00(1) -0.02(1)
C(22) 0.23(3) 0.12(2) 0.24(4) -0.09(2) 0.08(3) -0.05(2)
C(23) 0.17(3) 0.09(2) 0.6(1) -0.05(2) 0.04(4) 0.02(4)
C(24) 0.15(2) 0.16(2) 0.27(4) -0.09(2) -0.05(2) -0.02(3)
C(25) 0.18(2) 0.21(3) 0.15(2) -0.11(2) -0.05(2) 0.04(2)
C(26) 0.064(8) 0.22(2) 0.071(9) 0.038(10) -0.011(8) 0.00(1)
C(27) 0.08(1) 0.14(2) 0.24(3) 0.04(1) 0.01(1) 0.01(2)
C(28) 0.09(1) 0.20(3) 0.20(3) 0.05(1) -0.02(2) -0.01(2)
C(29) 0.22(4) 0.42(7) 0.22(4) 0.22(4) 0.10(3) 0.11(4)
C(30) 0.11(1) 0.22(3) 0.13(2) 0.07(2) 0.03(1) -0.02(2)
C(31) 0.16(2) 0.19(2) 0.10(2) 0.09(2) 0.01(1) 0.01(1)

loop_
_atom_site_label
_atom_site_fract_x
_atom_site_fract_y
_atom_site_fract_z
_atom_site_U_iso_or_equiv
_atom_site_thermal_displace_type
_atom_site_calc_flag
_atom_site_calc_attached_atom
Se(1) 0.38920(7) 0.49805(7) 0.56125(5) 0.0600 Uani ? ?
Cu(1) 0.5000 0.5000 0.63556(7) 0.0576 Uani ? ?
Cu(2) 0.37681(9) 0.53591(9) 0.46944(6) 0.0669 Uani ? ?
P(1) 0.3814(2) 0.5236(2) 0.3151(1) 0.0595 Uani ? ?
P(2) 0.2676(2) 0.5217(2) 0.4148(1) 0.0702 Uani ? ?
F(1) 0.5100(9) 0.0686(9) 0.2177(6) 0.157(4) Uani ? ?
F(2) 0.068(2) 0.537(2) 0.277(1) 0.28(1) Uani ? ?
C(1) 0.2812(8) 0.458(1) 0.5847(6) 0.0809 Uani ? ?
C(2) 0.234(1) 0.510(1) 0.6132(7) 0.1046 Uani ? ?
C(3) 0.152(1) 0.488(2) 0.6314(10) 0.1377 Uani ? ?
C(4) 0.121(2) 0.422(3) 0.618(2) 0.1639 Uani ? ?
C(5) 0.167(2) 0.362(2) 0.597(1) 0.1887 Uani ? ?
C(6) 0.254(1) 0.385(1) 0.5748(6) 0.0997 Uani ? ?
C(7) 0.2897(7) 0.5688(9) 0.3488(5) 0.0713 Uani ? ?
C(8) 0.4023(8) 0.6015(8) 0.2626(6) 0.0727 Uani ? ?
C(9) 0.4085(9) 0.684(1) 0.2735(6) 0.0869 Uani ? ?
C(10) 0.429(1) 0.743(1) 0.237(1) 0.1084 Uani ? ?
C(11) 0.449(1) 0.720(1) 0.188(1) 0.1311 Uani ? ?
C(12) 0.448(1) 0.644(2) 0.1738(8) 0.1338 Uani ? ?
C(13) 0.424(1) 0.576(1) 0.2107(6) 0.0999 Uani ? ?
C(14) 0.3415(7) 0.4366(8) 0.2784(5) 0.0708 Uani ? ?
C(15) 0.273(1) 0.444(1) 0.2454(8) 0.1062 Uani ? ?
C(16) 0.240(2) 0.373(2) 0.222(1) 0.1830 Uani ? ?
C(17) 0.285(2) 0.298(2) 0.222(1) 0.1550 Uani ? ?
C(18) 0.352(1) 0.290(1) 0.255(1) 0.1184 Uani ? ?
C(19) 0.3785(8) 0.3586(8) 0.2836(6) 0.0807 Uani ? ?
C(20) 0.2328(10) 0.417(1) 0.4012(7) 0.0948 Uani ? ?
C(21) 0.267(1) 0.355(1) 0.4306(10) 0.1200 Uani ? ?
C(22) 0.242(2) 0.270(2) 0.426(1) 0.1959 Uani ? ?
C(23) 0.190(3) 0.247(2) 0.387(3) 0.2824 Uani ? ?
C(24) 0.163(2) 0.302(2) 0.357(2) 0.1920 Uani ? ?
C(25) 0.176(2) 0.398(2) 0.364(1) 0.1779 Uani ? ?
C(26) 0.1748(9) 0.577(1) 0.4378(7) 0.1173 Uani ? ?
C(27) 0.102(1) 0.580(1) 0.401(1) 0.1543 Uani ? ?
C(28) 0.034(1) 0.610(2) 0.423(1) 0.1638 Uani ? ?
C(29) 0.026(3) 0.637(3) 0.476(2) 0.2859 Uani ? ?
C(30) 0.080(1) 0.610(2) 0.507(1) 0.1533 Uani ? ?
C(31) 0.152(2) 0.578(2) 0.4861(9) 0.1516 Uani ? ?
B(1) 0.5000 0.0000 0.2500 0.10(1) Uani ? ?
B(2) 0.0000 0.5000 0.2500 0.16(2) Uani ? ?
H(1) 0.2524 0.5654 0.6204 0.1260 Uani ? ?
H(2) 0.1210 0.5212 0.6532 0.1665 Uani ? ?
H(3) 0.0667 0.4078 0.6261 0.1894 Uani ? ?
H(4) 0.1484 0.3057 0.5916 0.2030 Uani ? ?
H(5) 0.2871 0.3456 0.5546 0.1184 Uani ? ?
H(6) 0.2996 0.6269 0.3541 0.0835 Uani ? ?
H(7) 0.2427 0.5618 0.3264 0.0835 Uani ? ?
H(8) 0.3965 0.7023 0.3088 0.1056 Uani ? ?
H(9) 0.4303 0.8000 0.2470 0.1324 Uani ? ?
H(10) 0.4662 0.7606 0.1631 0.1597 Uani ? ?
H(11) 0.4616 0.6306 0.1386 0.1605 Uani ? ?
H(12) 0.4251 0.5197 0.2000 0.1180 Uani ? ?
H(13) 0.2463 0.4964 0.2406 0.1198 Uani ? ?
H(14) 0.1849 0.3763 0.2053 0.2027 Uani ? ?
H(15) 0.2709 0.2540 0.1978 0.1749 Uani ? ?
H(16) 0.3785 0.2382 0.2567 0.1470 Uani ? ?
H(17) 0.4227 0.3522 0.3091 0.0957 Uani ? ?
H(18) 0.3086 0.3692 0.4558 0.1388 Uani ? ?
H(19) 0.2588 0.2316 0.4508 0.2432 Uani ? ?
H(20) 0.1892 0.1878 0.3743 0.2915 Uani ? ?
H(21) 0.1254 0.2812 0.3324 0.2277 Uani ? ?
H(22) 0.1436 0.4398 0.3463 0.2056 Uani ? ?
H(23) 0.1060 0.5656 0.3626 0.1777 Uani ? ?
H(24) -0.0166 0.6106 0.4032 0.1923 Uani ? ?
H(25) -0.0200 0.6711 0.4872 0.3497 Uani ? ?
H(26) 0.0734 0.6146 0.5462 0.1851 Uani ? ?
H(27) 0.1890 0.5516 0.5116 0.1814 Uani ? ?

loop_
_atom_type_symbol
_atom_type_oxidation_number
_atom_type_number_in_cell
_atom_type_scat_dispersion_real
_atom_type_scat_dispersion_imag
_atom_type_scat_source
C 0 248 0.003 0.002 'International Tables'
H 0 216 0.000 0.000 'International Tables'
B 0 4 0.001 0.001 'International Tables'
F 0 16 0.017 0.010 'International Tables'
P 0 16 0.102 0.094 'International Tables'
Se 0 8 -0.093 2.226 'International Tables'
Cu 0 12 0.320 1.265 'International Tables'

loop_
_geom_angle_atom_site_label_1
_geom_angle_atom_site_label_2
_geom_angle_atom_site_label_3
_geom_angle
_geom_angle_site_symmetry_1
_geom_angle_site_symmetry_2
_geom_angle_site_symmetry_3
_geom_angle_publ_flag
Cu(1) Se(1) Cu(2) 138.43(6) ? ? ? yes
Cu(1) Se(1) Cu(2) 83.75(5) ? ? ? yes
Cu(1) Se(1) C(1) 114.1(4) ? ? ? yes
Cu(2) Se(1) Cu(2) 86.85(6) ? ? ? yes
Cu(2) Se(1) C(1) 107.5(4) ? ? ? yes
Cu(2) Se(1) C(1) 105.7(5) ? ? ? yes
Se(1) Cu(1) Se(1) 87.94(8) ? ? ? yes
Se(1) Cu(1) P(1) 120.58(8) ? ? ? yes
Se(1) Cu(1) P(1) 105.05(8) ? ? ? yes
Se(1) Cu(1) P(1) 105.05(8) ? ? ? yes
Se(1) Cu(1) P(1) 120.58(8) ? ? ? yes
P(1) Cu(1) P(1) 115.5(2) ? ? ? yes
Se(1) Cu(2) Se(1) 111.37(7) ? ? ? yes
Se(1) Cu(2) P(2) 128.8(1) ? ? ? yes
Se(1) Cu(2) P(2) 119.6(1) ? ? ? yes
Cu(1) P(1) C(7) 119.0(4) ? ? ? yes
Cu(1) P(1) C(8) 109.9(4) ? ? ? yes
Cu(1) P(1) C(14) 116.2(4) ? ? ? yes
C(7) P(1) C(8) 101.5(6) ? ? ? yes
C(7) P(1) C(14) 104.6(6) ? ? ? yes
C(8) P(1) C(14) 103.7(6) ? ? ? yes
Cu(2) P(2) C(7) 110.4(4) ? ? ? yes
Cu(2) P(2) C(20) 117.0(6) ? ? ? yes
Cu(2) P(2) C(26) 113.6(6) ? ? ? yes
C(7) P(2) C(20) 106.1(7) ? ? ? yes
C(7) P(2) C(26) 103.7(7) ? ? ? yes
C(20) P(2) C(26) 105.0(9) ? ? ? yes
Se(1) C(1) C(2) 116(1) ? ? ? yes
Se(1) C(1) C(6) 123(1) ? ? ? yes
C(2) C(1) C(6) 119(1) ? ? ? yes
C(1) C(2) C(3) 121(2) ? ? ? yes
C(2) C(3) C(4) 120(2) ? ? ? yes
C(3) C(4) C(5) 121(2) ? ? ? yes
C(4) C(5) C(6) 117(2) ? ? ? yes
C(1) C(6) C(5) 117(2) ? ? ? yes
P(1) C(7) P(2) 113.3(6) ? ? ? yes
P(1) C(8) C(9) 122(1) ? ? ? yes
P(1) C(8) C(13) 119(1) ? ? ? yes
C(9) C(8) C(13) 117(1) ? ? ? yes
C(8) C(9) C(10) 124(1) ? ? ? yes
C(9) C(10) C(11) 119(2) ? ? ? yes
C(10) C(11) C(12) 121(2) ? ? ? yes
C(11) C(12) C(13) 122(2) ? ? ? yes
C(8) C(13) C(12) 114(1) ? ? ? yes
P(1) C(14) C(15) 121(1) ? ? ? yes
P(1) C(14) C(19) 120.2(10) ? ? ? yes
C(15) C(14) C(19) 118(1) ? ? ? yes
C(14) C(15) C(16) 119(1) ? ? ? yes
C(15) C(16) C(17) 119(2) ? ? ? yes
C(16) C(17) C(18) 119(1) ? ? ? yes
C(17) C(18) C(19) 119(1) ? ? ? yes
C(14) C(19) C(18) 122(1) ? ? ? yes
P(2) C(20) C(21) 117(1) ? ? ? yes
P(2) C(20) C(25) 123(1) ? ? ? yes
C(21) C(20) C(25) 118(2) ? ? ? yes
C(20) C(21) C(22) 123(2) ? ? ? yes
C(21) C(22) C(23) 119(3) ? ? ? yes
C(22) C(23) C(24) 118(3) ? ? ? yes
C(23) C(24) C(25) 125(3) ? ? ? yes
C(20) C(25) C(24) 113(2) ? ? ? yes
P(2) C(26) C(27) 117(1) ? ? ? yes
P(2) C(26) C(31) 122(1) ? ? ? yes
C(27) C(26) C(31) 110(1) ? ? ? yes
C(26) C(27) C(28) 114(2) ? ? ? yes
C(27) C(28) C(29) 125(2) ? ? ? yes
C(28) C(29) C(30) 115(2) ? ? ? yes
C(29) C(30) C(31) 118(2) ? ? ? yes
C(26) C(31) C(30) 127(2) ? ? ? yes
F(1) B(1) F(1) 109.9(6) ? ? ? yes
F(1) B(1) F(1) 109.9(6) ? ? ? yes
F(1) B(1) F(1) 108(1) ? ? ? yes
F(1) B(1) F(1) 108(1) ? ? ? yes
F(1) B(1) F(1) 109.9(6) ? ? ? yes
F(1) B(1) F(1) 109.9(6) ? ? ? yes
F(2) B(2) F(2) 103.0(10) ? ? ? yes
F(2) B(2) F(2) 103.0(10) ? ? ? yes
F(2) B(2) F(2) 123(2) ? ? ? yes
F(2) B(2) F(2) 123(2) ? ? ? yes
F(2) B(2) F(2) 103.0(10) ? ? ? yes
F(2) B(2) F(2) 103.0(10) ? ? ? yes

loop_
_geom_bond_atom_site_label_1
_geom_bond_atom_site_label_2
_geom_bond_distance
_geom_bond_site_symmetry_1
_geom_bond_site_symmetry_2
_geom_bond_publ_flag
Se(1) Cu(1) 2.565(2) ? ? yes
Se(1) Cu(2) 2.369(2) ? ? yes
Se(1) Cu(2) 2.414(2) ? ? yes
Se(1) C(1) 1.94(1) ? ? yes
Cu(1) P(1) 2.297(3) ? ? yes
Cu(1) P(1) 2.297(3) ? ? yes
Cu(2) P(2) 2.231(3) ? ? yes
P(1) C(7) 1.85(1) ? ? yes
P(1) C(8) 1.84(1) ? ? yes
P(1) C(14) 1.79(1) ? ? yes
P(2) C(7) 1.84(1) ? ? yes
P(2) C(20) 1.80(2) ? ? yes
P(2) C(26) 1.83(2) ? ? yes
F(1) B(1) 1.37(1) ? ? yes
F(2) B(2) 1.42(3) ? ? yes
C(1) C(2) 1.34(2) ? ? yes
C(1) C(6) 1.27(2) ? ? yes
C(2) C(3) 1.45(3) ? ? yes
C(3) C(4) 1.20(4) ? ? yes
C(4) C(5) 1.33(5) ? ? yes
C(5) C(6) 1.55(4) ? ? yes
C(8) C(9) 1.36(2) ? ? yes
C(8) C(13) 1.40(2) ? ? yes
C(9) C(10) 1.35(2) ? ? yes
C(10) C(11) 1.31(4) ? ? yes
C(11) C(12) 1.28(3) ? ? yes
C(12) C(13) 1.48(3) ? ? yes
C(14) C(15) 1.38(2) ? ? yes
C(14) C(19) 1.39(2) ? ? yes
C(15) C(16) 1.38(3) ? ? yes
C(16) C(17) 1.41(4) ? ? yes
C(17) C(18) 1.36(3) ? ? yes
C(18) C(19) 1.38(2) ? ? yes
C(20) C(21) 1.36(3) ? ? yes
C(20) C(25) 1.33(3) ? ? yes
C(21) C(22) 1.43(3) ? ? yes
C(22) C(23) 1.34(7) ? ? yes
C(23) C(24) 1.23(6) ? ? yes
C(24) C(25) 1.58(4) ? ? yes
C(26) C(27) 1.48(3) ? ? yes
C(26) C(31) 1.25(3) ? ? yes
C(27) C(28) 1.30(3) ? ? yes
C(28) C(29) 1.40(5) ? ? yes
C(29) C(30) 1.24(4) ? ? yes
C(30) C(31) 1.38(3) ? ? yes
